data_4317945
loop_
_publ_author_name
'Jiang-Gao Mao'
'Zhike Wang'
'Abraham Clearfield'

_publ_section_title
;
 Synthesis, Characterization, and Crystal Structures of Two Divalent Metal
 Diphosphonates with a Layered and a 3D Network Structure
;
_journal_name_full 'Inorganic Chemistry'
_journal_page_first 2334
_journal_page_last 2340
_journal_paper_doi 10.1021/ic011202e
_journal_volume 41
_journal_year 2002
_chemical_formula_sum 'C6 H24 Mn N2 O14 P4'
_chemical_formula_weight 527.09
_chemical_name_systematic
;
  ?
;
_space_group_IT_number 2
_symmetry_cell_setting triclinic
_symmetry_space_group_name_Hall '-P 1'
_symmetry_space_group_name_H-M 'P -1'
_atom_sites_solution_hydrogens geom
_atom_sites_solution_primary direct
_atom_sites_solution_secondary difmap
_audit_creation_method SHELXL-97
_cell_angle_alpha 82.009(6)
_cell_angle_beta 74.356(6)
_cell_angle_gamma 89.853(6)
_cell_formula_units_Z 2
_cell_length_a 9.224(3)
_cell_length_b 9.780(3)
_cell_length_c 10.554(3)
_cell_measurement_temperature 293(2)
_cell_volume 907.3(5)
_computing_structure_refinement 'SHELXL-97 (Sheldrick, 1997)'
_computing_structure_solution 'SHELXS-97 (Sheldrick, 1990)'
_diffrn_ambient_temperature 293(2)
_diffrn_measured_fraction_theta_full 0.881
_diffrn_measured_fraction_theta_max 0.881
_diffrn_measurement_device_type 'Bruker Smart CCD'
_diffrn_measurement_method 'narrow frame methods'
_diffrn_radiation_monochromator graphite
_diffrn_radiation_source 'fine-focus sealed tube'
_diffrn_radiation_type MoK\a
_diffrn_radiation_wavelength 0.71073
_diffrn_reflns_av_R_equivalents 0.0673
_diffrn_reflns_av_sigmaI/netI 0.0837
_diffrn_reflns_limit_h_max 11
_diffrn_reflns_limit_h_min -11
_diffrn_reflns_limit_k_max 12
_diffrn_reflns_limit_k_min -7
_diffrn_reflns_limit_l_max 13
_diffrn_reflns_limit_l_min -12
_diffrn_reflns_number 5307
_diffrn_reflns_theta_full 27.54
_diffrn_reflns_theta_max 27.54
_diffrn_reflns_theta_min 2.10
_diffrn_standards_interval_time <1.0%
_exptl_absorpt_coefficient_mu 1.155
_exptl_absorpt_correction_T_max 0.850
_exptl_absorpt_correction_T_min 0.662
_exptl_absorpt_correction_type empirical
_exptl_crystal_colour light_pink
_exptl_crystal_density_diffrn 1.929
_exptl_crystal_density_method 'not measured'
_exptl_crystal_description plate
_exptl_crystal_F_000 542
_exptl_crystal_size_max 0.08
_exptl_crystal_size_mid 0.08
_exptl_crystal_size_min 0.10
_refine_diff_density_max 1.360
_refine_diff_density_min -0.771
_refine_diff_density_rms 0.193
_refine_ls_extinction_method none
_refine_ls_goodness_of_fit_ref 0.996
_refine_ls_hydrogen_treatment mixed
_refine_ls_matrix_type full
_refine_ls_number_parameters 247
_refine_ls_number_reflns 3681
_refine_ls_number_restraints 0
_refine_ls_restrained_S_all 0.996
_refine_ls_R_factor_all 0.0975
_refine_ls_R_factor_gt 0.0668
_refine_ls_shift/su_max 0.000
_refine_ls_shift/su_mean 0.000
_refine_ls_structure_factor_coef Fsqd
_refine_ls_weighting_details 'calc w=1/[\s^2^(Fo^2^)+(0.1084P)^2^+4.4030P] where P=(Fo^2^+2Fc^2^)/3'
_refine_ls_weighting_scheme calc
_refine_ls_wR_factor_gt 0.1825
_refine_ls_wR_factor_ref 0.2158
_reflns_number_gt 2161
_reflns_number_total 3681
_reflns_threshold_expression >4sigma(I)
_cod_data_source_file ic011202e_1.cif
_cod_data_source_block maoc9
_cod_original_cell_volume 907.4(5)
_cod_database_code 4317945

loop_
_symmetry_equiv_pos_as_xyz
'x, y, z'
'-x, -y, -z'

loop_
_atom_site_label
_atom_site_type_symbol
_atom_site_fract_x
_atom_site_fract_y
_atom_site_fract_z
_atom_site_U_iso_or_equiv
_atom_site_adp_type
_atom_site_occupancy
_atom_site_symmetry_multiplicity
_atom_site_calc_flag
_atom_site_refinement_flags
_atom_site_disorder_assembly
_atom_site_disorder_group
Mn1 Mn 0.5000 0.5000 0.5000 0.0127(3) Uani 1 2 d S . .
Mn2 Mn 1.0000 0.0000 0.5000 0.0129(3) Uani 1 2 d S . .
P1 P 0.70781(19) 0.64548(18) 0.19119(17) 0.0175(4) Uani 1 1 d . . .
P2 P 0.76254(18) 0.70757(17) 0.56307(16) 0.0145(4) Uani 1 1 d . . .
P3 P 0.69696(18) 0.20246(17) 0.55194(16) 0.0145(4) Uani 1 1 d . . .
P4 P 0.98855(19) 0.13977(18) 0.18271(17) 0.0146(4) Uani 1 1 d . . .
O1 O 0.6548(5) 0.5243(5) 0.2973(4) 0.0169(10) Uani 1 1 d . . .
O2 O 0.5852(6) 0.7304(6) 0.1466(6) 0.0300(12) Uani 1 1 d . . .
O3 O 0.8183(5) 0.5941(5) 0.0689(5) 0.0208(11) Uani 1 1 d . . .
H3D H 0.8297 0.6533 0.0035 0.031 Uiso 1 1 calc R . .
O4 O 0.8001(5) 0.8592(5) 0.5475(4) 0.0165(10) Uani 1 1 d . . .
O5 O 0.6064(5) 0.6689(5) 0.5594(4) 0.0157(9) Uani 1 1 d . . .
O6 O 0.7928(5) 0.6292(5) 0.6951(5) 0.0205(10) Uani 1 1 d . . .
H6D H 0.8128 0.6858 0.7389 0.031 Uiso 1 1 calc R . .
O7 O 0.6640(5) 0.3545(5) 0.5450(5) 0.0176(10) Uani 1 1 d . . .
O8 O 0.8600(5) 0.1724(5) 0.5461(5) 0.0171(10) Uani 1 1 d . . .
O9 O 0.5840(6) 0.1144(6) 0.6747(5) 0.0268(12) Uani 1 1 d . . .
H9A H 0.6265 0.0917 0.7330 0.040 Uiso 1 1 calc R . .
O10 O 0.9784(5) 0.0240(5) 0.2960(4) 0.0163(10) Uani 1 1 d . . .
O11 O 0.9483(6) 0.0924(5) 0.0624(5) 0.0217(11) Uani 1 1 d . . .
O12 O 1.1381(5) 0.2242(5) 0.1398(5) 0.0218(11) Uani 1 1 d . . .
H12A H 1.1454 0.2659 0.2002 0.033 Uiso 1 1 calc R . .
N1 N 0.9396(6) 0.7333(6) 0.3021(6) 0.0181(12) Uani 1 1 d . . .
H11A H 0.9743 0.8121 0.3225 0.022 Uiso 1 1 calc R . .
N2 N 0.6892(6) 0.2370(6) 0.2873(6) 0.0171(12) Uani 1 1 d . . .
H22A H 0.6435 0.3164 0.3086 0.020 Uiso 1 1 calc R . .
C1 C 0.8071(8) 0.7760(7) 0.2463(7) 0.0193(14) Uani 1 1 d . . .
H1A H 0.8437 0.8484 0.1715 0.023 Uiso 1 1 calc R . .
H1B H 0.7339 0.8166 0.3140 0.023 Uiso 1 1 calc R . .
C2 C 0.8968(7) 0.6352(7) 0.4305(7) 0.0165(13) Uani 1 1 d . . .
H2A H 0.9869 0.6118 0.4583 0.020 Uiso 1 1 calc R . .
H2B H 0.8532 0.5507 0.4157 0.020 Uiso 1 1 calc R . .
C3 C 1.0701(7) 0.6835(8) 0.2020(7) 0.0218(15) Uani 1 1 d . . .
H3A H 1.1492 0.6580 0.2430 0.033 Uiso 1 1 calc R . .
H3B H 1.1066 0.7559 0.1288 0.033 Uiso 1 1 calc R . .
H3C H 1.0377 0.6047 0.1703 0.033 Uiso 1 1 calc R . .
C4 C 0.8567(7) 0.2742(6) 0.2345(6) 0.0158(13) Uani 1 1 d . . .
H4A H 0.8873 0.3142 0.3028 0.019 Uiso 1 1 calc R . .
H4B H 0.8695 0.3463 0.1590 0.019 Uiso 1 1 calc R . .
C5 C 0.6497(8) 0.1358(7) 0.4133(7) 0.0169(13) Uani 1 1 d . . .
H5A H 0.7029 0.0515 0.3973 0.020 Uiso 1 1 calc R . .
H5B H 0.5425 0.1128 0.4380 0.020 Uiso 1 1 calc R . .
C6 C 0.6222(8) 0.1910(8) 0.1866(7) 0.0221(15) Uani 1 1 d . . .
H6A H 0.5166 0.1701 0.2254 0.033 Uiso 1 1 calc R . .
H6B H 0.6709 0.1099 0.1567 0.033 Uiso 1 1 calc R . .
H6C H 0.6357 0.2633 0.1124 0.033 Uiso 1 1 calc R . .
O1W O 0.6380(7) 0.0009(7) 0.9081(8) 0.0528(19) Uani 1 1 d . . .
H1WC H 0.6652 0.0726 0.9518 0.063 Uiso 1 1 d R . .
H1WB H 0.7185 -0.0621 0.8901 0.079 Uiso 1 1 d R . .
O2W O 0.3994(6) 0.5635(6) 0.0909(6) 0.0338(13) Uani 1 1 d . . .
H2WA H 0.4707 0.5191 0.0266 0.041 Uiso 1 1 d R . .
H2WB H 0.3395 0.4952 0.1589 0.041 Uiso 1 1 d R . .

loop_
_atom_site_aniso_label
_atom_site_aniso_U_11
_atom_site_aniso_U_22
_atom_site_aniso_U_33
_atom_site_aniso_U_23
_atom_site_aniso_U_13
_atom_site_aniso_U_12
Mn1 0.0106(7) 0.0106(7) 0.0160(7) -0.0027(5) -0.0015(5) 0.0004(5)
Mn2 0.0118(7) 0.0109(7) 0.0150(7) -0.0014(5) -0.0023(5) 0.0002(5)
P1 0.0161(8) 0.0155(9) 0.0192(9) 0.0014(7) -0.0037(7) -0.0008(7)
P2 0.0128(8) 0.0138(8) 0.0160(8) -0.0027(6) -0.0021(6) 0.0005(6)
P3 0.0129(8) 0.0127(8) 0.0168(8) -0.0026(6) -0.0022(6) 0.0022(6)
P4 0.0139(8) 0.0135(8) 0.0159(8) -0.0019(6) -0.0032(6) 0.0015(6)
O1 0.016(2) 0.015(2) 0.017(2) -0.0015(18) -0.0001(18) -0.0012(18)
O2 0.023(3) 0.026(3) 0.040(3) 0.003(2) -0.010(2) 0.003(2)
O3 0.028(3) 0.018(3) 0.014(2) -0.0007(19) -0.003(2) -0.002(2)
O4 0.015(2) 0.018(2) 0.016(2) -0.0035(18) -0.0018(18) -0.0023(18)
O5 0.015(2) 0.015(2) 0.016(2) -0.0021(18) -0.0024(18) 0.0025(18)
O6 0.023(2) 0.017(2) 0.023(2) -0.003(2) -0.009(2) -0.001(2)
O7 0.017(2) 0.017(2) 0.019(2) -0.0043(19) -0.0040(18) 0.0034(18)
O8 0.012(2) 0.016(2) 0.030(3) -0.009(2) -0.0149(19) 0.0086(18)
O9 0.020(3) 0.032(3) 0.023(3) 0.005(2) 0.000(2) 0.003(2)
O10 0.017(2) 0.015(2) 0.014(2) -0.0009(18) 0.0003(18) -0.0003(18)
O11 0.026(3) 0.022(3) 0.019(2) -0.006(2) -0.006(2) 0.002(2)
O12 0.023(3) 0.021(3) 0.020(2) -0.002(2) -0.003(2) -0.005(2)
N1 0.019(3) 0.015(3) 0.020(3) -0.006(2) -0.003(2) 0.001(2)
N2 0.022(3) 0.011(3) 0.019(3) -0.006(2) -0.005(2) 0.002(2)
C1 0.029(4) 0.011(3) 0.017(3) -0.003(3) -0.004(3) 0.001(3)
C2 0.011(3) 0.019(3) 0.019(3) -0.005(3) -0.002(2) 0.005(3)
C3 0.014(3) 0.028(4) 0.021(3) -0.009(3) 0.002(3) -0.001(3)
C4 0.023(3) 0.010(3) 0.013(3) 0.000(2) -0.003(3) 0.003(3)
C5 0.017(3) 0.013(3) 0.023(3) -0.009(3) -0.006(3) 0.001(2)
C6 0.017(3) 0.028(4) 0.024(4) -0.012(3) -0.005(3) 0.005(3)
O1W 0.032(3) 0.048(4) 0.087(5) -0.033(4) -0.019(3) 0.009(3)
O2W 0.030(3) 0.034(3) 0.037(3) -0.004(3) -0.010(2) 0.000(2)

loop_
_atom_type_symbol
_atom_type_description
_atom_type_scat_dispersion_real
_atom_type_scat_dispersion_imag
_atom_type_scat_source
C C 0.0033 0.0016 'International Tables Vol C Tables 4.2.6.8 and 6.1.1.4'
H H 0.0000 0.0000 'International Tables Vol C Tables 4.2.6.8 and 6.1.1.4'
N N 0.0061 0.0033 'International Tables Vol C Tables 4.2.6.8 and 6.1.1.4'
O O 0.0106 0.0060 'International Tables Vol C Tables 4.2.6.8 and 6.1.1.4'
P P 0.1023 0.0942 'International Tables Vol C Tables 4.2.6.8 and 6.1.1.4'
Mn Mn 0.3368 0.7283 'International Tables Vol C Tables 4.2.6.8 and 6.1.1.4'

loop_
_geom_angle_atom_site_label_1
_geom_angle_atom_site_label_2
_geom_angle_atom_site_label_3
_geom_angle
_geom_angle_site_symmetry_1
_geom_angle_site_symmetry_3
_geom_angle_publ_flag
O5 Mn1 O5 180.000(1) 2_666 . ?
O5 Mn1 O7 92.40(17) 2_666 2_666 ?
O5 Mn1 O7 87.60(17) . 2_666 ?
O5 Mn1 O7 87.60(17) 2_666 . ?
O5 Mn1 O7 92.40(17) . . ?
O7 Mn1 O7 180.0(2) 2_666 . ?
O5 Mn1 O1 94.03(17) 2_666 2_666 ?
O5 Mn1 O1 85.97(17) . 2_666 ?
O7 Mn1 O1 83.44(17) 2_666 2_666 ?
O7 Mn1 O1 96.56(17) . 2_666 ?
O5 Mn1 O1 85.97(16) 2_666 . ?
O5 Mn1 O1 94.03(17) . . ?
O7 Mn1 O1 96.56(17) 2_666 . ?
O7 Mn1 O1 83.44(17) . . ?
O1 Mn1 O1 180.000(1) 2_666 . ?
O8 Mn2 O8 180.000(1) . 2_756 ?
O8 Mn2 O10 88.05(17) . 2_756 ?
O8 Mn2 O10 91.95(17) 2_756 2_756 ?
O8 Mn2 O10 91.95(17) . . ?
O8 Mn2 O10 88.05(17) 2_756 . ?
O10 Mn2 O10 180.00(3) 2_756 . ?
O8 Mn2 O4 91.10(17) . 1_545 ?
O8 Mn2 O4 88.90(17) 2_756 1_545 ?
O10 Mn2 O4 95.16(16) 2_756 1_545 ?
O10 Mn2 O4 84.84(16) . 1_545 ?
O8 Mn2 O4 88.90(17) . 2_766 ?
O8 Mn2 O4 91.10(17) 2_756 2_766 ?
O10 Mn2 O4 84.84(16) 2_756 2_766 ?
O10 Mn2 O4 95.16(16) . 2_766 ?
O4 Mn2 O4 180.0(2) 1_545 2_766 ?
O1 P1 O2 116.6(3) . . ?
O1 P1 O3 108.5(3) . . ?
O2 P1 O3 109.8(3) . . ?
O1 P1 C1 111.8(3) . . ?
O2 P1 C1 101.6(3) . . ?
O3 P1 C1 108.2(3) . . ?
O4 P2 O5 116.3(3) . . ?
O4 P2 O6 110.8(3) . . ?
O5 P2 O6 109.0(3) . . ?
O4 P2 C2 108.0(3) . . ?
O5 P2 C2 108.1(3) . . ?
O6 P2 C2 103.8(3) . . ?
O7 P3 O8 113.6(3) . . ?
O7 P3 O9 111.5(3) . . ?
O8 P3 O9 112.1(3) . . ?
O7 P3 C5 108.9(3) . . ?
O8 P3 C5 108.8(3) . . ?
O9 P3 C5 101.2(3) . . ?
O10 P4 O12 114.1(3) . . ?
O10 P4 O11 113.3(3) . . ?
O12 P4 O11 111.4(3) . . ?
O10 P4 C4 111.0(3) . . ?
O12 P4 C4 100.4(3) . . ?
O11 P4 C4 105.6(3) . . ?
P1 O1 Mn1 133.6(3) . . ?
P2 O4 Mn2 139.3(3) . 1_565 ?
P2 O5 Mn1 136.5(3) . . ?
P3 O7 Mn1 141.1(3) . . ?
P3 O8 Mn2 134.2(3) . . ?
P4 O10 Mn2 137.7(3) . . ?
C3 N1 C2 111.8(5) . . ?
C3 N1 C1 113.5(5) . . ?
C2 N1 C1 114.1(5) . . ?
C6 N2 C5 110.9(5) . . ?
C6 N2 C4 113.4(5) . . ?
C5 N2 C4 113.7(5) . . ?
N1 C1 P1 118.9(5) . . ?
N1 C2 P2 112.6(4) . . ?
N2 C4 P4 119.4(4) . . ?
N2 C5 P3 112.9(4) . . ?

loop_
_geom_bond_atom_site_label_1
_geom_bond_atom_site_label_2
_geom_bond_distance
_geom_bond_site_symmetry_2
_geom_bond_publ_flag
Mn1 O5 2.171(5) 2_666 ?
Mn1 O5 2.171(5) . ?
Mn1 O7 2.175(5) 2_666 ?
Mn1 O7 2.175(5) . ?
Mn1 O1 2.211(4) 2_666 ?
Mn1 O1 2.211(4) . ?
Mn2 O8 2.150(4) . ?
Mn2 O8 2.150(4) 2_756 ?
Mn2 O10 2.196(5) 2_756 ?
Mn2 O10 2.196(5) . ?
Mn2 O4 2.206(4) 1_545 ?
Mn2 O4 2.206(4) 2_766 ?
P1 O1 1.495(5) . ?
P1 O2 1.537(5) . ?
P1 O3 1.558(5) . ?
P1 C1 1.818(7) . ?
P2 O4 1.501(5) . ?
P2 O5 1.502(5) . ?
P2 O6 1.587(5) . ?
P2 C2 1.825(7) . ?
P3 O7 1.513(5) . ?
P3 O8 1.518(4) . ?
P3 O9 1.573(5) . ?
P3 C5 1.835(7) . ?
P4 O10 1.511(5) . ?
P4 O12 1.534(5) . ?
P4 O11 1.544(5) . ?
P4 C4 1.828(7) . ?
O4 Mn2 2.206(4) 1_565 ?
N1 C3 1.502(8) . ?
N1 C2 1.505(9) . ?
N1 C1 1.528(9) . ?
N2 C6 1.485(8) . ?
N2 C5 1.502(9) . ?
N2 C4 1.520(8) . ?
